data_7212358
loop_
_publ_author_name
'McMurtrie, John'
'Dance, Ian'

_publ_section_title
;
 Alternative metal grid structures formed by [M(terpy)2]2+ and
 [M(terpyOH)2]2+ complexes with small and large tetrahedral dianions, and
 by [Ru(terpy)2]0
;
_journal_issue 10
_journal_name_full CrystEngComm
_journal_page_first 2700
_journal_paper_doi 10.1039/b926074a
_journal_volume 12
_journal_year 2010
_chemical_formula_moiety 'C30 H22 N6 Ni, 1(Hg1 I4)'
_chemical_formula_sum 'C30 H22 Hg I4 N6 Ni'
_chemical_formula_weight 1233.44
_chemical_name_systematic
;
?
;
_space_group_IT_number 2
_symmetry_cell_setting triclinic
_symmetry_space_group_name_Hall '-P 1'
_symmetry_space_group_name_H-M 'P -1'
_atom_sites_solution_hydrogens geom
_atom_sites_solution_primary direct
_atom_sites_solution_secondary difmap
_audit_creation_method SHELXL-97
_cell_angle_alpha 81.002(2)
_cell_angle_beta 88.549(2)
_cell_angle_gamma 80.563(2)
_cell_formula_units_Z 2
_cell_length_a 8.9069(10)
_cell_length_b 13.3030(15)
_cell_length_c 14.6187(17)
_cell_measurement_reflns_used 975
_cell_measurement_temperature 150(2)
_cell_measurement_theta_max 27.643
_cell_measurement_theta_min 3.004
_cell_volume 1687.7(3)
_computing_cell_refinement 'SAINT (Bruker,1995)'
_computing_data_collection 'SMART (Bruker,1995)'
_computing_data_reduction 'SAINT and XPREP (Bruker, 1995)'
_computing_molecular_graphics
;ORTEPIII (Farrugia, 1997)
WINGX-32 (Farrugia, 1999)
;
_computing_publication_material 'enCIFer 1.0 (CCDC, 2003)'
_computing_structure_refinement 'SHELXL-97 (Sheldrick, 2008)'
_computing_structure_solution 'SIR97 (Altomare, et. al. 1997)'
_diffrn_ambient_temperature 150(2)
_diffrn_measured_fraction_theta_full 0.998
_diffrn_measured_fraction_theta_max 0.926
_diffrn_measurement_device_type 'Brucker SMART 1000 CCD'
_diffrn_measurement_method \w
_diffrn_radiation_monochromator graphite
_diffrn_radiation_source 'sealed tube'
_diffrn_radiation_type MoK\a
_diffrn_radiation_wavelength 0.71073
_diffrn_reflns_av_R_equivalents 0.0305
_diffrn_reflns_av_sigmaI/netI 0.0246
_diffrn_reflns_limit_h_max 11
_diffrn_reflns_limit_h_min -11
_diffrn_reflns_limit_k_max 17
_diffrn_reflns_limit_k_min -16
_diffrn_reflns_limit_l_max 19
_diffrn_reflns_limit_l_min -19
_diffrn_reflns_number 19232
_diffrn_reflns_theta_full 25.00
_diffrn_reflns_theta_max 28.27
_diffrn_reflns_theta_min 1.57
_diffrn_standards_decay_% 0.14
_diffrn_standards_number 191
_exptl_absorpt_coefficient_mu 8.789
_exptl_absorpt_correction_T_max 1.000
_exptl_absorpt_correction_T_min 0.619
_exptl_absorpt_correction_type multi-scan
_exptl_absorpt_process_details 'SADABS (Sheldrick, 1999)'
_exptl_crystal_colour 'light orange'
_exptl_crystal_density_diffrn 2.427
_exptl_crystal_density_method 'not measured'
_exptl_crystal_description multi-faced
_exptl_crystal_F_000 1128
_exptl_crystal_size_max 0.249
_exptl_crystal_size_mid 0.173
_exptl_crystal_size_min 0.135
_refine_diff_density_max 1.256
_refine_diff_density_min -1.057
_refine_diff_density_rms 0.126
_refine_ls_extinction_method none
_refine_ls_goodness_of_fit_ref 1.070
_refine_ls_hydrogen_treatment constr
_refine_ls_matrix_type full
_refine_ls_number_parameters 379
_refine_ls_number_reflns 7740
_refine_ls_number_restraints 54
_refine_ls_restrained_S_all 1.097
_refine_ls_R_factor_all 0.0320
_refine_ls_R_factor_gt 0.0263
_refine_ls_shift/su_max 0.007
_refine_ls_shift/su_mean 0.001
_refine_ls_structure_factor_coef Fsqd
_refine_ls_weighting_details 'calc w=1/[\s^2^(Fo^2^)+(0.0200P)^2^+4.0000P] where P=(Fo^2^+2Fc^2^)/3'
_refine_ls_weighting_scheme calc
_refine_ls_wR_factor_gt 0.0563
_refine_ls_wR_factor_ref 0.0580
_reflns_number_gt 6749
_reflns_number_total 7740
_reflns_threshold_expression >2sigma(I)
_cod_data_source_file b926074a.txt
_cod_data_source_block 2
_cod_original_sg_symbol_H-M P-1
_cod_database_code 7212358

loop_
_symmetry_equiv_pos_as_xyz
'x, y, z'
'-x, -y, -z'

loop_
_atom_site_label
_atom_site_type_symbol
_atom_site_fract_x
_atom_site_fract_y
_atom_site_fract_z
_atom_site_U_iso_or_equiv
_atom_site_adp_type
_atom_site_occupancy
_atom_site_symmetry_multiplicity
_atom_site_calc_flag
_atom_site_refinement_flags
Hg1 Hg 0.11444(2) -0.262772(13) 0.263841(12) 0.03269(5) Uani 1 1 d .
I1 I -0.03258(3) -0.07213(2) 0.17330(2) 0.03934(8) Uani 1 1 d .
I2 I 0.30171(4) -0.22366(3) 0.39939(2) 0.03828(8) Uani 1 1 d .
I3 I -0.09195(3) -0.38613(2) 0.34880(2) 0.03675(8) Uani 1 1 d .
I4 I 0.29110(6) -0.36097(3) 0.13426(2) 0.05779(12) Uani 1 1 d .
Ni1 Ni 0.45795(5) 0.19744(4) 0.22675(3) 0.01993(10) Uani 1 1 d .
N1 N 0.3573(4) 0.2730(3) 0.1008(2) 0.0234(7) Uani 1 1 d .
N2 N 0.4460(4) 0.0792(2) 0.1594(2) 0.0216(7) Uani 1 1 d .
N3 N 0.5625(4) 0.0718(3) 0.3213(2) 0.0239(7) Uani 1 1 d .
N4 N 0.2461(4) 0.1958(3) 0.2950(2) 0.0244(7) Uani 1 1 d .
N5 N 0.4478(4) 0.3161(3) 0.2959(2) 0.0251(7) Uani 1 1 d .
N6 N 0.6658(4) 0.2490(3) 0.1892(2) 0.0296(8) Uani 1 1 d .
C1 C 0.3279(5) 0.3747(3) 0.0719(3) 0.0296(9) Uani 1 1 d .
H1 H 0.3555 0.4197 0.1107 0.036 Uiso 1 1 calc R
C2 C 0.2589(6) 0.4170(4) -0.0122(3) 0.0394(11) Uani 1 1 d .
H2 H 0.2383 0.4897 -0.0301 0.047 Uiso 1 1 calc R
C3 C 0.2206(6) 0.3523(4) -0.0695(3) 0.0385(11) Uani 1 1 d .
H3 H 0.1731 0.3798 -0.1275 0.046 Uiso 1 1 calc R
C4 C 0.2523(5) 0.2460(3) -0.0411(3) 0.0315(9) Uani 1 1 d .
H4 H 0.2270 0.1998 -0.0795 0.038 Uiso 1 1 calc R
C5 C 0.3214(4) 0.2091(3) 0.0440(3) 0.0233(8) Uani 1 1 d .
C6 C 0.3633(4) 0.0980(3) 0.0813(3) 0.0236(8) Uani 1 1 d .
C7 C 0.3222(5) 0.0170(3) 0.0433(3) 0.0274(9) Uani 1 1 d .
H7 H 0.2622 0.0298 -0.0114 0.033 Uiso 1 1 calc R
C8 C 0.3708(5) -0.0832(3) 0.0869(3) 0.0308(9) Uani 1 1 d .
H8 H 0.3442 -0.1397 0.0621 0.037 Uiso 1 1 calc R
C9 C 0.4579(5) -0.1008(3) 0.1666(3) 0.0288(9) Uani 1 1 d .
H9 H 0.4935 -0.1692 0.1960 0.035 Uiso 1 1 calc R
C10 C 0.4924(4) -0.0166(3) 0.2029(3) 0.0235(8) Uani 1 1 d .
C11 C 0.5718(4) -0.0207(3) 0.2914(3) 0.0244(8) Uani 1 1 d .
C12 C 0.6484(5) -0.1109(4) 0.3416(3) 0.0342(10) Uani 1 1 d .
H12 H 0.6529 -0.1751 0.3200 0.041 Uiso 1 1 calc R
C13 C 0.7183(5) -0.1053(4) 0.4238(3) 0.0425(12) Uani 1 1 d .
H13 H 0.7743 -0.1656 0.4584 0.051 Uiso 1 1 calc R
C14 C 0.7059(5) -0.0120(4) 0.4551(3) 0.0374(11) Uani 1 1 d .
H14 H 0.7506 -0.0075 0.5124 0.045 Uiso 1 1 calc R
C15 C 0.6279(5) 0.0748(4) 0.4022(3) 0.0295(9) Uani 1 1 d .
H15 H 0.6202 0.1392 0.4238 0.035 Uiso 1 1 calc R
C16 C 0.1517(5) 0.1279(4) 0.2938(3) 0.0315(9) Uani 1 1 d .
H16 H 0.1789 0.0735 0.2584 0.038 Uiso 1 1 calc R
C17 C 0.0155(5) 0.1337(4) 0.3421(3) 0.0413(11) Uani 1 1 d U
H17 H -0.0493 0.0840 0.3404 0.050 Uiso 1 1 calc R
C18 C -0.0235(5) 0.2125(5) 0.3922(3) 0.0453(12) Uani 1 1 d U
H18 H -0.1165 0.2181 0.4257 0.054 Uiso 1 1 calc R
C19 C 0.0725(5) 0.2843(4) 0.3941(3) 0.0396(11) Uani 1 1 d U
H19 H 0.0458 0.3398 0.4282 0.047 Uiso 1 1 calc R
C20 C 0.2081(5) 0.2736(3) 0.3454(3) 0.0274(9) Uani 1 1 d .
C21 C 0.3232(5) 0.3417(3) 0.3464(3) 0.0306(9) Uani 1 1 d .
C22 C 0.3118(6) 0.4259(4) 0.3938(4) 0.0457(13) Uani 1 1 d U
H22 H 0.2244 0.4446 0.4299 0.055 Uiso 1 1 calc R
C23 C 0.4309(7) 0.4815(4) 0.3869(4) 0.0514(14) Uani 1 1 d U
H23 H 0.4247 0.5393 0.4185 0.062 Uiso 1 1 calc R
C24 C 0.5570(7) 0.4551(4) 0.3356(4) 0.0493(13) Uani 1 1 d U
H24 H 0.6387 0.4933 0.3320 0.059 Uiso 1 1 calc R
C25 C 0.5637(5) 0.3702(3) 0.2883(3) 0.0346(10) Uani 1 1 d .
C26 C 0.6877(5) 0.3321(4) 0.2277(3) 0.0361(11) Uani 1 1 d .
C27 C 0.8188(6) 0.3766(4) 0.2080(4) 0.0491(13) Uani 1 1 d U
H27 H 0.8344 0.4343 0.2354 0.059 Uiso 1 1 calc R
C28 C 0.9243(6) 0.3358(5) 0.1484(4) 0.0586(16) Uani 1 1 d U
H28 H 1.0133 0.3659 0.1342 0.070 Uiso 1 1 calc R
C29 C 0.9032(6) 0.2519(5) 0.1090(4) 0.0556(15) Uani 1 1 d U
H29 H 0.9759 0.2233 0.0675 0.067 Uiso 1 1 calc R
C30 C 0.7709(5) 0.2107(4) 0.1322(3) 0.0419(12) Uani 1 1 d .
H30 H 0.7549 0.1523 0.1060 0.050 Uiso 1 1 calc R

loop_
_atom_site_aniso_label
_atom_site_aniso_U_11
_atom_site_aniso_U_22
_atom_site_aniso_U_33
_atom_site_aniso_U_23
_atom_site_aniso_U_13
_atom_site_aniso_U_12
Hg1 0.04229(10) 0.02564(9) 0.03208(9) -0.00389(7) -0.00587(7) -0.01087(7)
I1 0.03376(15) 0.02948(16) 0.05247(19) 0.00522(13) -0.00957(13) -0.00793(12)
I2 0.04142(16) 0.0521(2) 0.02832(15) -0.01417(13) 0.00210(12) -0.02098(14)
I3 0.04057(16) 0.02806(16) 0.04340(17) 0.00036(12) -0.00834(13) -0.01514(12)
I4 0.1181(3) 0.01999(16) 0.03278(17) -0.00817(13) 0.01003(19) -0.00149(18)
Ni1 0.0216(2) 0.0167(2) 0.0210(2) -0.00169(19) -0.00211(18) -0.00247(18)
N1 0.0278(17) 0.0181(17) 0.0230(17) -0.0013(13) -0.0020(13) -0.0013(13)
N2 0.0243(16) 0.0176(16) 0.0220(16) -0.0025(13) 0.0011(12) -0.0012(12)
N3 0.0205(16) 0.0254(18) 0.0245(17) 0.0005(14) -0.0003(13) -0.0034(13)
N4 0.0229(16) 0.0269(18) 0.0219(16) -0.0014(14) -0.0011(13) -0.0017(13)
N5 0.0327(18) 0.0173(17) 0.0243(17) -0.0012(13) -0.0104(14) -0.0016(13)
N6 0.0232(17) 0.030(2) 0.0315(19) 0.0079(15) -0.0055(14) -0.0040(14)
C1 0.042(2) 0.016(2) 0.030(2) -0.0032(17) -0.0070(18) -0.0007(17)
C2 0.054(3) 0.024(2) 0.035(3) 0.0015(19) -0.009(2) 0.005(2)
C3 0.053(3) 0.034(3) 0.025(2) -0.0002(19) -0.009(2) 0.001(2)
C4 0.041(2) 0.028(2) 0.026(2) -0.0056(18) -0.0040(18) -0.0025(18)
C5 0.0250(19) 0.020(2) 0.0239(19) -0.0035(15) 0.0018(15) -0.0014(15)
C6 0.028(2) 0.023(2) 0.0192(18) -0.0039(15) 0.0065(15) -0.0026(16)
C7 0.035(2) 0.025(2) 0.0219(19) -0.0049(16) 0.0012(16) -0.0053(17)
C8 0.043(2) 0.022(2) 0.031(2) -0.0091(17) 0.0086(18) -0.0112(18)
C9 0.036(2) 0.020(2) 0.028(2) -0.0004(17) 0.0065(17) -0.0014(17)
C10 0.0245(19) 0.0184(19) 0.026(2) -0.0013(15) 0.0043(15) -0.0010(15)
C11 0.0207(18) 0.022(2) 0.028(2) 0.0031(16) 0.0007(15) -0.0031(15)
C12 0.032(2) 0.024(2) 0.043(3) 0.0068(19) -0.0024(19) -0.0053(18)
C13 0.037(3) 0.039(3) 0.043(3) 0.018(2) -0.012(2) -0.003(2)
C14 0.036(2) 0.041(3) 0.033(2) 0.007(2) -0.0138(19) -0.009(2)
C15 0.028(2) 0.035(2) 0.024(2) 0.0033(18) -0.0070(16) -0.0074(18)
C16 0.029(2) 0.036(3) 0.028(2) 0.0012(18) -0.0034(17) -0.0079(18)
C17 0.032(2) 0.054(3) 0.036(2) 0.007(2) 0.0003(18) -0.013(2)
C18 0.030(2) 0.069(3) 0.031(2) 0.002(2) 0.0046(18) 0.000(2)
C19 0.037(2) 0.050(3) 0.025(2) -0.0060(19) -0.0030(17) 0.011(2)
C20 0.028(2) 0.030(2) 0.0198(19) -0.0024(16) -0.0056(15) 0.0066(17)
C21 0.040(2) 0.024(2) 0.025(2) -0.0052(17) -0.0113(17) 0.0058(18)
C22 0.055(3) 0.040(3) 0.039(2) -0.016(2) -0.015(2) 0.012(2)
C23 0.068(3) 0.035(3) 0.052(3) -0.015(2) -0.025(2) -0.001(2)
C24 0.063(3) 0.031(2) 0.057(3) -0.005(2) -0.026(2) -0.016(2)
C25 0.043(3) 0.022(2) 0.038(2) 0.0048(18) -0.019(2) -0.0079(18)
C26 0.033(2) 0.031(2) 0.040(3) 0.014(2) -0.0149(19) -0.0110(19)
C27 0.045(3) 0.044(3) 0.055(3) 0.022(2) -0.020(2) -0.021(2)
C28 0.034(2) 0.066(3) 0.065(3) 0.034(3) -0.010(2) -0.016(2)
C29 0.035(2) 0.067(3) 0.052(3) 0.023(3) 0.000(2) -0.001(2)
C30 0.028(2) 0.050(3) 0.037(3) 0.016(2) -0.0001(19) 0.001(2)

loop_
_atom_type_symbol
_atom_type_description
_atom_type_scat_dispersion_real
_atom_type_scat_dispersion_imag
_atom_type_scat_source
C C 0.0033 0.0016 'International Tables Vol C Tables 4.2.6.8 and 6.1.1.4'
H H 0.0000 0.0000 'International Tables Vol C Tables 4.2.6.8 and 6.1.1.4'
N N 0.0061 0.0033 'International Tables Vol C Tables 4.2.6.8 and 6.1.1.4'
Ni Ni 0.3393 1.1124 'International Tables Vol C Tables 4.2.6.8 and 6.1.1.4'
Hg Hg -2.3894 9.2266 'International Tables Vol C Tables 4.2.6.8 and 6.1.1.4'
I I -0.4742 1.8119 'International Tables Vol C Tables 4.2.6.8 and 6.1.1.4'

loop_
_geom_angle_atom_site_label_1
_geom_angle_atom_site_label_2
_geom_angle_atom_site_label_3
_geom_angle
I4 Hg1 I2 109.573(16)
I4 Hg1 I1 107.978(14)
I2 Hg1 I1 107.525(13)
I4 Hg1 I3 110.774(14)
I2 Hg1 I3 108.780(13)
I1 Hg1 I3 112.136(13)
N5 Ni1 N2 174.33(14)
N5 Ni1 N3 103.30(13)
N2 Ni1 N3 78.32(13)
N5 Ni1 N1 100.39(13)
N2 Ni1 N1 78.12(13)
N3 Ni1 N1 156.31(13)
N5 Ni1 N6 78.33(15)
N2 Ni1 N6 107.10(14)
N3 Ni1 N6 93.09(13)
N1 Ni1 N6 91.46(13)
N5 Ni1 N4 78.35(14)
N2 Ni1 N4 96.23(13)
N3 Ni1 N4 91.77(13)
N1 Ni1 N4 93.20(13)
N6 Ni1 N4 156.67(14)
C1 N1 C5 118.4(3)
C1 N1 Ni1 127.1(3)
C5 N1 Ni1 114.5(3)
C10 N2 C6 121.9(3)
C10 N2 Ni1 118.6(3)
C6 N2 Ni1 118.0(3)
C15 N3 C11 118.5(4)
C15 N3 Ni1 127.3(3)
C11 N3 Ni1 114.0(3)
C16 N4 C20 119.1(4)
C16 N4 Ni1 127.3(3)
C20 N4 Ni1 113.6(3)
C21 N5 C25 121.9(4)
C21 N5 Ni1 119.1(3)
C25 N5 Ni1 119.0(3)
C30 N6 C26 119.0(4)
C30 N6 Ni1 127.2(3)
C26 N6 Ni1 113.8(3)
N1 C1 C2 122.6(4)
N1 C1 H1 118.7
C2 C1 H1 118.7
C3 C2 C1 119.1(4)
C3 C2 H2 120.4
C1 C2 H2 120.4
C2 C3 C4 119.1(4)
C2 C3 H3 120.5
C4 C3 H3 120.5
C5 C4 C3 118.7(4)
C5 C4 H4 120.7
C3 C4 H4 120.7
N1 C5 C4 122.1(4)
N1 C5 C6 114.0(3)
C4 C5 C6 123.9(4)
N2 C6 C7 120.3(4)
N2 C6 C5 114.0(3)
C7 C6 C5 125.7(4)
C6 C7 C8 118.5(4)
C6 C7 H7 120.7
C8 C7 H7 120.7
C9 C8 C7 120.1(4)
C9 C8 H8 119.9
C7 C8 H8 119.9
C8 C9 C10 118.8(4)
C8 C9 H9 120.6
C10 C9 H9 120.6
N2 C10 C9 120.2(4)
N2 C10 C11 113.7(3)
C9 C10 C11 126.0(4)
N3 C11 C12 121.8(4)
N3 C11 C10 114.5(3)
C12 C11 C10 123.8(4)
C11 C12 C13 118.6(4)
C11 C12 H12 120.7
C13 C12 H12 120.7
C14 C13 C12 119.6(4)
C14 C13 H13 120.2
C12 C13 H13 120.2
C13 C14 C15 119.0(4)
C13 C14 H14 120.5
C15 C14 H14 120.5
N3 C15 C14 122.5(4)
N3 C15 H15 118.8
C14 C15 H15 118.8
N4 C16 C17 122.5(5)
N4 C16 H16 118.8
C17 C16 H16 118.8
C18 C17 C16 118.5(5)
C18 C17 H17 120.7
C16 C17 H17 120.7
C17 C18 C19 120.0(4)
C17 C18 H18 120.0
C19 C18 H18 120.0
C20 C19 C18 118.8(5)
C20 C19 H19 120.6
C18 C19 H19 120.6
N4 C20 C19 121.1(4)
N4 C20 C21 115.1(4)
C19 C20 C21 123.7(4)
N5 C21 C22 120.2(4)
N5 C21 C20 113.8(4)
C22 C21 C20 126.1(4)
C23 C22 C21 118.3(5)
C23 C22 H22 120.9
C21 C22 H22 120.9
C24 C23 C22 121.3(5)
C24 C23 H23 119.3
C22 C23 H23 119.3
C23 C24 C25 118.7(5)
C23 C24 H24 120.6
C25 C24 H24 120.6
N5 C25 C24 119.6(5)
N5 C25 C26 113.8(4)
C24 C25 C26 126.6(5)
N6 C26 C27 120.7(5)
N6 C26 C25 115.1(4)
C27 C26 C25 124.3(5)
C28 C27 C26 118.9(6)
C28 C27 H27 120.6
C26 C27 H27 120.6
C27 C28 C29 121.0(5)
C27 C28 H28 119.5
C29 C28 H28 119.5
C28 C29 C30 117.2(6)
C28 C29 H29 121.4
C30 C29 H29 121.4
N6 C30 C29 123.3(6)
N6 C30 H30 118.4
C29 C30 H30 118.4

loop_
_geom_bond_atom_site_label_1
_geom_bond_atom_site_label_2
_geom_bond_distance
Hg1 I4 2.7784(4)
Hg1 I2 2.7846(4)
Hg1 I1 2.8013(4)
Hg1 I3 2.8020(4)
Ni1 N5 1.992(3)
Ni1 N2 1.999(3)
Ni1 N3 2.098(3)
Ni1 N1 2.101(3)
Ni1 N6 2.109(3)
Ni1 N4 2.113(3)
N1 C1 1.336(5)
N1 C5 1.355(5)
N2 C10 1.337(5)
N2 C6 1.343(5)
N3 C15 1.341(5)
N3 C11 1.359(5)
N4 C16 1.334(5)
N4 C20 1.356(5)
N5 C21 1.344(6)
N5 C25 1.346(6)
N6 C30 1.329(6)
N6 C26 1.359(6)
C1 C2 1.384(6)
C1 H1 0.9500
C2 C3 1.376(7)
C2 H2 0.9500
C3 C4 1.394(6)
C3 H3 0.9500
C4 C5 1.385(6)
C4 H4 0.9500
C5 C6 1.483(5)
C6 C7 1.390(6)
C7 C8 1.389(6)
C7 H7 0.9500
C8 C9 1.383(6)
C8 H8 0.9500
C9 C10 1.392(6)
C9 H9 0.9500
C10 C11 1.479(6)
C11 C12 1.387(6)
C12 C13 1.385(7)
C12 H12 0.9500
C13 C14 1.375(7)
C13 H13 0.9500
C14 C15 1.379(6)
C14 H14 0.9500
C15 H15 0.9500
C16 C17 1.385(6)
C16 H16 0.9500
C17 C18 1.365(8)
C17 H17 0.9500
C18 C19 1.386(8)
C18 H18 0.9500
C19 C20 1.385(6)
C19 H19 0.9500
C20 C21 1.477(6)
C21 C22 1.395(6)
C22 C23 1.382(8)
C22 H22 0.9500
C23 C24 1.362(8)
C23 H23 0.9500
C24 C25 1.406(7)
C24 H24 0.9500
C25 C26 1.473(7)
C26 C27 1.398(6)
C27 C28 1.369(9)
C27 H27 0.9500
C28 C29 1.374(9)
C28 H28 0.9500
C29 C30 1.392(7)
C29 H29 0.9500
C30 H30 0.9500

loop_
_geom_torsion_atom_site_label_1
_geom_torsion_atom_site_label_2
_geom_torsion_atom_site_label_3
_geom_torsion_atom_site_label_4
_geom_torsion
N5 Ni1 N1 C1 12.6(4)
N2 Ni1 N1 C1 -173.0(4)
N3 Ni1 N1 C1 -166.9(3)
N6 Ni1 N1 C1 -65.8(4)
N4 Ni1 N1 C1 91.3(4)
N5 Ni1 N1 C5 -168.2(3)
N2 Ni1 N1 C5 6.3(3)
N3 Ni1 N1 C5 12.3(5)
N6 Ni1 N1 C5 113.4(3)
N4 Ni1 N1 C5 -89.4(3)
N5 Ni1 N2 C10 -102.1(13)
N3 Ni1 N2 C10 5.2(3)
N1 Ni1 N2 C10 -177.3(3)
N6 Ni1 N2 C10 94.8(3)
N4 Ni1 N2 C10 -85.4(3)
N5 Ni1 N2 C6 64.2(14)
N3 Ni1 N2 C6 171.4(3)
N1 Ni1 N2 C6 -11.1(3)
N6 Ni1 N2 C6 -98.9(3)
N4 Ni1 N2 C6 80.9(3)
N5 Ni1 N3 C15 -9.5(4)
N2 Ni1 N3 C15 176.0(4)
N1 Ni1 N3 C15 169.9(3)
N6 Ni1 N3 C15 69.2(3)
N4 Ni1 N3 C15 -88.0(3)
N5 Ni1 N3 C11 175.4(3)
N2 Ni1 N3 C11 1.0(3)
N1 Ni1 N3 C11 -5.1(5)
N6 Ni1 N3 C11 -105.9(3)
N4 Ni1 N3 C11 97.0(3)
N5 Ni1 N4 C16 -176.9(4)
N2 Ni1 N4 C16 4.8(3)
N3 Ni1 N4 C16 -73.6(3)
N1 Ni1 N4 C16 83.2(3)
N6 Ni1 N4 C16 -175.6(3)
N5 Ni1 N4 C20 2.5(3)
N2 Ni1 N4 C20 -175.9(3)
N3 Ni1 N4 C20 105.7(3)
N1 Ni1 N4 C20 -97.5(3)
N6 Ni1 N4 C20 3.7(5)
N2 Ni1 N5 C21 14.8(15)
N3 Ni1 N5 C21 -91.3(3)
N1 Ni1 N5 C21 88.9(3)
N6 Ni1 N5 C21 178.3(3)
N4 Ni1 N5 C21 -2.2(3)
N2 Ni1 N5 C25 -163.1(12)
N3 Ni1 N5 C25 90.8(3)
N1 Ni1 N5 C25 -89.0(3)
N6 Ni1 N5 C25 0.4(3)
N4 Ni1 N5 C25 179.9(3)
N5 Ni1 N6 C30 -178.7(4)
N2 Ni1 N6 C30 -0.4(4)
N3 Ni1 N6 C30 78.4(4)
N1 Ni1 N6 C30 -78.4(4)
N4 Ni1 N6 C30 -179.9(3)
N5 Ni1 N6 C26 -0.4(3)
N2 Ni1 N6 C26 178.0(3)
N3 Ni1 N6 C26 -103.3(3)
N1 Ni1 N6 C26 100.0(3)
N4 Ni1 N6 C26 -1.6(5)
C5 N1 C1 C2 1.8(6)
Ni1 N1 C1 C2 -179.0(4)
N1 C1 C2 C3 -0.9(8)
C1 C2 C3 C4 0.0(8)
C2 C3 C4 C5 0.1(7)
C1 N1 C5 C4 -1.7(6)
Ni1 N1 C5 C4 179.0(3)
C1 N1 C5 C6 178.1(4)
Ni1 N1 C5 C6 -1.2(4)
C3 C4 C5 N1 0.8(6)
C3 C4 C5 C6 -179.0(4)
C10 N2 C6 C7 0.4(6)
Ni1 N2 C6 C7 -165.3(3)
C10 N2 C6 C5 179.4(3)
Ni1 N2 C6 C5 13.6(4)
N1 C5 C6 N2 -7.7(5)
C4 C5 C6 N2 172.1(4)
N1 C5 C6 C7 171.2(4)
C4 C5 C6 C7 -9.0(6)
N2 C6 C7 C8 -1.1(6)
C5 C6 C7 C8 -180.0(4)
C6 C7 C8 C9 0.1(6)
C7 C8 C9 C10 1.5(6)
C6 N2 C10 C9 1.2(6)
Ni1 N2 C10 C9 166.9(3)
C6 N2 C10 C11 -175.6(3)
Ni1 N2 C10 C11 -9.9(4)
C8 C9 C10 N2 -2.2(6)
C8 C9 C10 C11 174.2(4)
C15 N3 C11 C12 -0.9(6)
Ni1 N3 C11 C12 174.7(3)
C15 N3 C11 C10 178.3(3)
Ni1 N3 C11 C10 -6.2(4)
N2 C10 C11 N3 10.4(5)
C9 C10 C11 N3 -166.2(4)
N2 C10 C11 C12 -170.5(4)
C9 C10 C11 C12 12.9(6)
N3 C11 C12 C13 -0.7(6)
C10 C11 C12 C13 -179.8(4)
C11 C12 C13 C14 2.1(7)
C12 C13 C14 C15 -2.0(7)
C11 N3 C15 C14 1.0(6)
Ni1 N3 C15 C14 -173.8(3)
C13 C14 C15 N3 0.4(7)
C20 N4 C16 C17 0.1(6)
Ni1 N4 C16 C17 179.4(3)
N4 C16 C17 C18 0.5(7)
C16 C17 C18 C19 -0.2(7)
C17 C18 C19 C20 -0.7(7)
C16 N4 C20 C19 -1.0(6)
Ni1 N4 C20 C19 179.7(3)
C16 N4 C20 C21 177.0(3)
Ni1 N4 C20 C21 -2.4(4)
C18 C19 C20 N4 1.2(6)
C18 C19 C20 C21 -176.5(4)
C25 N5 C21 C22 -0.7(6)
Ni1 N5 C21 C22 -178.5(3)
C25 N5 C21 C20 179.4(4)
Ni1 N5 C21 C20 1.6(5)
N4 C20 C21 N5 0.7(5)
C19 C20 C21 N5 178.6(4)
N4 C20 C21 C22 -179.2(4)
C19 C20 C21 C22 -1.3(7)
N5 C21 C22 C23 0.2(7)
C20 C21 C22 C23 -179.9(4)
C21 C22 C23 C24 -0.3(8)
C22 C23 C24 C25 0.8(8)
C21 N5 C25 C24 1.2(6)
Ni1 N5 C25 C24 179.0(3)
C21 N5 C25 C26 -178.2(4)
Ni1 N5 C25 C26 -0.4(5)
C23 C24 C25 N5 -1.2(7)
C23 C24 C25 C26 178.1(5)
C30 N6 C26 C27 -0.2(6)
Ni1 N6 C26 C27 -178.7(3)
C30 N6 C26 C25 178.8(4)
Ni1 N6 C26 C25 0.3(4)
N5 C25 C26 N6 0.0(5)
C24 C25 C26 N6 -179.3(4)
N5 C25 C26 C27 178.9(4)
C24 C25 C26 C27 -0.4(7)
N6 C26 C27 C28 0.6(7)
C25 C26 C27 C28 -178.2(4)
C26 C27 C28 C29 -0.5(8)
C27 C28 C29 C30 -0.1(8)
C26 N6 C30 C29 -0.4(7)
Ni1 N6 C30 C29 177.8(3)
C28 C29 C30 N6 0.5(7)
